data_4060204
loop_
_publ_author_name
'Chekmenev, Eduard Y.'
'Zhang, Qianwen'
'Waddell, Kevin W.'
'Mashuta, Mark S.'
'Wittebort, Richard J.'

_publ_contact_author
;
 Richard Wittebort
;
_publ_contact_author_email rjwitt01@athena.louisville.edu
_publ_contact_author_fax '502 852-8147'
_publ_contact_author_phone '502 852-6613'
_publ_section_title
;
 15N Chemical Shielding in Glycyl Tripeptides: Measurement by Solid-State
 NMR and Correlation with X-ray Structure
;
_journal_coden_ASTM JACSAT
_journal_issue 1
_journal_name_full 'Journal of the American Chemical Society'
_journal_page_first 379
_journal_page_last 384
_journal_paper_doi 10.1021/ja0370342
_journal_volume 126
_journal_year 2004
_chemical_formula_moiety 'C7 H14 N3 O4, Cl'
_chemical_formula_sum 'C7 H14 Cl N3 O4'
_chemical_formula_weight 239.66
_chemical_name_common 'ala-gly-gly HCl'
_chemical_name_systematic
;
 alanyl-glycyl-glycine hydrochloride
;
_space_group_IT_number 19
_space_group_name_Hall 'P 2ac 2ab'
_space_group_name_H-M_alt 'P 21 21 21'
_symmetry_cell_setting orthorhombic
_symmetry_space_group_name_Hall 'P 2ac 2ab'
_symmetry_space_group_name_H-M 'P 21 21 21'
_atom_sites_solution_hydrogens mixed
_atom_sites_solution_primary direct
_atom_sites_solution_secondary difmap
_cell_angle_alpha 90.00
_cell_angle_beta 90.00
_cell_angle_gamma 90.00
_cell_formula_units_Z 4
_cell_length_a 5.2258(5)
_cell_length_b 8.7007(9)
_cell_length_c 22.970(2)
_cell_measurement_reflns_used 4816
_cell_measurement_temperature 100(2)
_cell_measurement_theta_max 27.32
_cell_measurement_theta_min 2.50
_cell_volume 1044.42(18)
_diffrn_ambient_temperature 100(2)
_diffrn_measurement_device_type 'Bruker SMART APEX'
_diffrn_measurement_method \w-scans
_diffrn_radiation_monochromator graphite
_diffrn_radiation_source 'fine-focus sealed tube'
_diffrn_radiation_type MoK\a
_diffrn_radiation_wavelength 0.71073
_diffrn_reflns_av_R_equivalents 0.0380
_diffrn_reflns_av_sigmaI/netI 0.0372
_diffrn_reflns_limit_h_max 6
_diffrn_reflns_limit_h_min -6
_diffrn_reflns_limit_k_max 11
_diffrn_reflns_limit_k_min -11
_diffrn_reflns_limit_l_max 29
_diffrn_reflns_limit_l_min -28
_diffrn_reflns_number 8593
_diffrn_reflns_theta_max 27.48
_diffrn_reflns_theta_min 1.77
_diffrn_standards_decay_% <0.1
_diffrn_standards_interval_count 0
_diffrn_standards_interval_time 0
_diffrn_standards_number 0
_exptl_absorpt_coefficient_mu 0.366
_exptl_absorpt_correction_T_max 0.980
_exptl_absorpt_correction_T_min 0.951
_exptl_absorpt_correction_type multi-scan
_exptl_absorpt_process_details
;
  Sheldrick, G. M.; SADABS (1996).
;
_exptl_crystal_colour colorless
_exptl_crystal_density_diffrn 1.524
_exptl_crystal_density_meas ?
_exptl_crystal_density_method .
_exptl_crystal_description block
_exptl_crystal_F_000 504
_exptl_crystal_size_max 0.12
_exptl_crystal_size_mid 0.09
_exptl_crystal_size_min 0.05
_refine_ls_abs_structure_details ad
_refine_ls_abs_structure_Flack 0.05(9)
_refine_ls_extinction_method none
_refine_ls_goodness_of_fit_ref 1.05
_refine_ls_hydrogen_treatment mixed
_refine_ls_matrix_type full
_refine_ls_number_parameters 165
_refine_ls_number_reflns 2214
_refine_ls_number_restraints 0
_refine_ls_restrained_S_all 1.05
_refine_ls_R_factor_all 0.053
_refine_ls_R_factor_gt 0.048
_refine_ls_shift/su_max 0.021
_refine_ls_shift/su_mean 0.003
_refine_ls_structure_factor_coef Fsqd
_refine_ls_weighting_details 'calc w=1/[\s^2^(Fo^2^)+(0.0539P)^2^+0.9950P] where P=(Fo^2^+2Fc^2^)/3'
_refine_ls_weighting_scheme calc
_refine_ls_wR_factor_gt 0.106
_refine_ls_wR_factor_ref 0.109
_reflns_number_gt 2065
_reflns_number_total 2214
_reflns_threshold_expression >2sigma(I)
_cod_depositor_comments
;
 Updated bibliographic information.

 Antanas Vaitkus,
 2020-10-02

The following automatic conversions were performed:
'_symmetry_cell_setting' value 'Orthorhombic' changed to 'orthorhombic'
according to '/home/saulius/struct/CIF-dictionaries/cif_core.dic'
dictionary named 'cif_core.dic' version 2.4.1 from 2010-06-29.

Automatic conversion script
Id: cif_fix_enum 1527 2010-12-29 10:47:43Z saulius 
;
_cod_database_code 4060204

loop_
_symmetry_equiv_pos_as_xyz
'x, y, z'
'-x+1/2, -y, z+1/2'
'-x, y+1/2, -z+1/2'
'x+1/2, -y+1/2, -z'

loop_
_atom_site_label
_atom_site_type_symbol
_atom_site_fract_x
_atom_site_fract_y
_atom_site_fract_z
_atom_site_U_iso_or_equiv
_atom_site_adp_type
_atom_site_occupancy
_atom_site_symmetry_multiplicity
_atom_site_calc_flag
_atom_site_refinement_flags
_atom_site_disorder_assembly
_atom_site_disorder_group
O1 O 0.6354(4) 0.2185(2) 0.04697(9) 0.0129(4) Uani 1 1 d . . .
O2 O 0.8267(4) 0.0131(3) 0.21160(9) 0.0125(5) Uani 1 1 d . . .
O3 O 0.6092(5) -0.2594(3) 0.32138(9) 0.0168(5) Uani 1 1 d . . .
O4 O 0.8237(4) -0.3303(3) 0.24111(10) 0.0147(5) Uani 1 1 d . . .
H4O H 0.923(10) -0.382(6) 0.268(2) 0.022(16) Uiso 1 1 d . . .
N1 N 0.8832(6) 0.4909(3) 0.02787(12) 0.0112(5) Uani 1 1 d . . .
H1NC H 0.983(8) 0.576(5) 0.0258(16) 0.015(10) Uiso 1 1 d . . .
H1NB H 0.917(9) 0.438(5) -0.0021(17) 0.021(11) Uiso 1 1 d . . .
H1NA H 0.718(9) 0.525(5) 0.0307(18) 0.025(11) Uiso 1 1 d . . .
N2 N 0.9685(5) 0.1235(3) 0.10041(11) 0.0102(6) Uani 1 1 d . . .
H2N H 1.113(8) 0.149(4) 0.1190(16) 0.020(10) Uiso 1 1 d . . .
N3 N 0.5483(5) -0.1490(3) 0.17117(12) 0.0117(6) Uani 1 1 d . . .
H3N H 0.500(7) -0.197(4) 0.1396(16) 0.012(9) Uiso 1 1 d . . .
C1 C 0.8402(6) 0.2354(3) 0.07299(13) 0.0091(6) Uani 1 1 d . . .
C2 C 0.9669(6) 0.3926(4) 0.07771(14) 0.0095(6) Uani 1 1 d . . .
H2 H 1.138(7) 0.385(3) 0.0728(13) 0.016(7) Uiso 1 1 d . . .
C3 C 0.8968(7) 0.4721(4) 0.13423(13) 0.0130(6) Uani 1 1 d . . .
H3C H 0.9732 0.5749 0.1350 0.020 Uiso 1 1 calc R . .
H3B H 0.9615 0.4118 0.1671 0.020 Uiso 1 1 calc R . .
H3A H 0.7102 0.4808 0.1371 0.020 Uiso 1 1 calc R . .
C4 C 0.8645(7) -0.0304(3) 0.10781(13) 0.0120(6) Uani 1 1 d . . .
H4B H 1.0033 -0.1067 0.1027 0.014 Uiso 1 1 calc R . .
H4A H 0.7342 -0.0496 0.0774 0.014 Uiso 1 1 calc R . .
C5 C 0.7433(6) -0.0517(3) 0.16751(13) 0.0102(6) Uani 1 1 d . . .
C6 C 0.4426(5) -0.1887(4) 0.22775(13) 0.0132(6) Uani 1 1 d . . .
H6B H 0.2982 -0.2608 0.2220 0.016 Uiso 1 1 calc R . .
H6A H 0.3736 -0.0945 0.2461 0.016 Uiso 1 1 calc R . .
C7 C 0.6342(7) -0.2616(3) 0.26888(13) 0.0117(6) Uani 1 1 d . . .
Cl1 Cl 0.37687(14) 0.68926(8) 0.05423(3) 0.01184(18) Uani 1 1 d . . .

loop_
_atom_site_aniso_label
_atom_site_aniso_U_11
_atom_site_aniso_U_22
_atom_site_aniso_U_33
_atom_site_aniso_U_23
_atom_site_aniso_U_13
_atom_site_aniso_U_12
O1 0.0143(10) 0.0133(10) 0.0113(10) -0.0011(8) -0.0028(10) -0.0009(9)
O2 0.0104(11) 0.0144(11) 0.0128(10) -0.0013(9) 0.0003(9) -0.0037(9)
O3 0.0140(11) 0.0238(12) 0.0128(11) -0.0003(9) -0.0006(10) 0.0026(11)
O4 0.0125(11) 0.0172(12) 0.0145(11) 0.0009(10) 0.0000(9) 0.0043(9)
N1 0.0100(13) 0.0107(13) 0.0130(13) -0.0006(10) 0.0032(12) -0.0006(13)
N2 0.0102(13) 0.0102(13) 0.0101(13) 0.0019(10) -0.0032(10) -0.0025(10)
N3 0.0119(13) 0.0115(13) 0.0115(13) 0.0030(11) -0.0035(10) -0.0009(10)
C1 0.0101(15) 0.0109(14) 0.0063(12) -0.0012(11) 0.0038(12) -0.0017(12)
C2 0.0048(13) 0.0121(15) 0.0117(15) 0.0028(12) -0.0004(12) -0.0024(12)
C3 0.0151(16) 0.0127(14) 0.0113(14) -0.0011(12) 0.0009(14) -0.0019(14)
C4 0.0149(15) 0.0092(14) 0.0118(14) 0.0018(11) -0.0005(14) 0.0014(14)
C5 0.0120(15) 0.0075(14) 0.0110(15) -0.0010(12) -0.0018(12) 0.0037(12)
C6 0.0075(14) 0.0174(16) 0.0146(15) 0.0011(13) -0.0009(11) -0.0022(13)
C7 0.0119(14) 0.0089(13) 0.0143(14) 0.0001(11) 0.0008(13) -0.0053(13)
Cl1 0.0089(3) 0.0134(3) 0.0133(3) 0.0006(3) -0.0014(3) -0.0014(3)
